data_2006029
loop_
_publ_author_name
'Jai-nhuknan, J.'
'Karipides, A. G.'
'Cantrell, J. S.'

_publ_section_title
;
 1-Adeninium 2-Fluorobenzoate Monohydrate
;
_journal_issue 4
_journal_name_full 'Acta Crystallographica Section C'
_journal_page_first 454
_journal_page_last 455
_journal_paper_doi 10.1107/S0108270196014825
_journal_volume 53
_journal_year 1997
_chemical_formula_moiety 'C5 H6 N5 1+, C7 H4 F O2 1-, H2 O'
_chemical_formula_sum 'C12 H12 F N5 O3'
_chemical_formula_weight 293.27
_chemical_name_common adeninium-2-fluorobenzoatemonohydrate
_chemical_name_systematic
;
2-aminopurinium-2-fluorobenzoatemonohydrate
;
_space_group_IT_number 2
_symmetry_cell_setting triclinic
_symmetry_space_group_name_Hall '-P 1'
_symmetry_space_group_name_H-M 'P -1'
_cell_angle_alpha 67.730(10)
_cell_angle_beta 85.150(10)
_cell_angle_gamma 84.51(2)
_cell_formula_units_Z 2
_cell_length_a 7.2790(10)
_cell_length_b 8.455(2)
_cell_length_c 11.408(2)
_cell_measurement_reflns_used 25
_cell_measurement_temperature 293(2)
_cell_measurement_theta_max 18.8
_cell_measurement_theta_min 11.8
_cell_volume 645.9(2)
_computing_cell_refinement 'CAD-4 Software'
_computing_data_collection 'CAD-4 Software (Enraf-Nonius, 1989)'
_computing_data_reduction 'CAD-4 Software'
_computing_molecular_graphics 'XPMA and ZORTEP (Zsolnai, 1995)'
_computing_structure_refinement 'SHELXL93 (Sheldrick, 1993)'
_computing_structure_solution 'SHELXS86 (Sheldrick, 1990)'
_diffrn_ambient_temperature 293(2)
_diffrn_measurement_device 'Enraf-Nonius CAD-4'
_diffrn_measurement_method \q/2\q
_diffrn_radiation_monochromator graphite
_diffrn_radiation_source 'fine-focus sealed tube'
_diffrn_radiation_type MoK\a
_diffrn_radiation_wavelength 0.71069
_diffrn_reflns_av_R_equivalents 0.0000
_diffrn_reflns_av_sigmaI/netI 0.0188
_diffrn_reflns_limit_h_max 9
_diffrn_reflns_limit_h_min -9
_diffrn_reflns_limit_k_max 10
_diffrn_reflns_limit_k_min -9
_diffrn_reflns_limit_l_max 14
_diffrn_reflns_limit_l_min 0
_diffrn_reflns_number 2399
_diffrn_reflns_theta_max 26.96
_diffrn_reflns_theta_min 1.93
_diffrn_standards_decay_% -0.2
_diffrn_standards_interval_time 240
_diffrn_standards_number 3
_exptl_absorpt_coefficient_mu 0.122
_exptl_absorpt_correction_T_max 0.97
_exptl_absorpt_correction_T_min 0.89
_exptl_absorpt_correction_type '\y scan (North, Phillips & Mathews, 1968)'
_exptl_crystal_colour colorless
_exptl_crystal_density_diffrn 1.508
_exptl_crystal_density_meas 1.52
_exptl_crystal_density_method 'flotation in benzene/1-bromo-2-chlorobenzene'
_exptl_crystal_description block
_exptl_crystal_F_000 304
_exptl_crystal_size_max 0.56
_exptl_crystal_size_mid 0.31
_exptl_crystal_size_min 0.28
_refine_diff_density_max 0.21
_refine_diff_density_min -0.26
_refine_ls_extinction_method none
_refine_ls_goodness_of_fit_all 1.05
_refine_ls_goodness_of_fit_obs 1.089
_refine_ls_hydrogen_treatment 'H atoms riding'
_refine_ls_matrix_type full
_refine_ls_number_parameters 192
_refine_ls_number_reflns 2399
_refine_ls_number_restraints 0
_refine_ls_restrained_S_all 1.051
_refine_ls_restrained_S_obs 1.089
_refine_ls_R_factor_all 0.0554
_refine_ls_R_factor_obs 0.045
_refine_ls_shift/esd_max 0.000
_refine_ls_shift/esd_mean 0.000
_refine_ls_structure_factor_coef Fsqd
_refine_ls_weighting_scheme
;
calc w = 1/[\s^2^(F~o~^2^) + (0.0669P)^2^ + 0.1525P]
where P = (F~o~^2^ + 2F~c~^2^)/3
;
_refine_ls_wR_factor_all 0.124
_refine_ls_wR_factor_obs 0.1161
_reflns_number_observed 2002
_reflns_number_total 2399
_reflns_observed_criterion >2sigma(I)
_cod_data_source_file bk1179.cif
_cod_data_source_block ade2fben
_cod_database_code 2006029

loop_
_symmetry_equiv_pos_as_xyz
'x, y, z'
'-x, -y, -z'

loop_
_atom_site_aniso_label
_atom_site_aniso_U_11
_atom_site_aniso_U_12
_atom_site_aniso_U_13
_atom_site_aniso_U_22
_atom_site_aniso_U_23
_atom_site_aniso_U_33
O1W 0.0611(9) -0.0130(7) 0.0117(6) 0.0646(9) -0.0265(7) 0.0399(7)
N1A 0.0404(8) -0.0087(7) 0.0037(6) 0.0559(10) -0.0221(7) 0.0352(8)
C2A 0.0406(10) -0.0087(9) 0.0078(8) 0.0572(12) -0.0214(9) 0.0423(10)
N3A 0.0456(9) -0.0095(8) 0.0100(7) 0.0612(10) -0.0239(8) 0.0378(8)
C4A 0.0366(9) -0.0049(8) 0.0050(7) 0.0477(10) -0.0175(8) 0.0345(9)
C5A 0.0434(10) -0.0033(8) 0.0026(7) 0.0468(11) -0.0189(8) 0.0335(9)
C6A 0.0391(9) -0.0025(8) 0.0033(7) 0.0446(10) -0.0160(7) 0.0314(9)
N7A 0.0505(10) -0.0087(8) 0.0046(7) 0.0628(11) -0.0258(8) 0.0357(8)
C8A 0.0469(11) -0.0112(10) 0.0003(9) 0.0639(13) -0.0255(10) 0.0427(10)
N9A 0.0418(9) -0.0111(8) 0.0047(7) 0.0646(11) -0.0249(8) 0.0419(9)
N10A 0.0451(9) -0.0162(8) 0.0113(7) 0.0750(12) -0.0291(8) 0.0359(8)
O1B 0.0592(9) -0.0276(8) 0.0142(7) 0.0907(12) -0.0351(8) 0.0421(8)
O2B 0.0529(9) -0.0233(8) 0.0071(6) 0.0794(11) -0.0258(7) 0.0395(7)
C7B 0.0468(11) -0.0054(9) 0.0036(8) 0.0473(11) -0.0164(8) 0.0357(9)
C1B 0.0477(11) -0.0049(8) 0.0014(8) 0.0400(10) -0.0154(8) 0.0374(9)
C2B 0.0479(11) -0.0132(9) 0.0079(8) 0.0510(11) -0.0196(9) 0.0414(10)
F2B 0.0598(8) -0.0314(7) 0.0225(6) 0.1015(11) -0.0502(8) 0.0618(8)
C3B 0.0702(15) -0.0243(12) 0.0075(11) 0.076(2) -0.0329(11) 0.0480(12)
C4B 0.067(2) -0.0226(13) -0.0067(12) 0.083(2) -0.0374(13) 0.0629(15)
C5B 0.0448(12) -0.0110(11) 0.0046(10) 0.075(2) -0.0353(13) 0.0700(15)
C6B 0.0483(11) -0.0067(9) 0.0061(9) 0.0551(12) -0.0268(10) 0.0500(11)

loop_
_atom_site_label
_atom_site_occupancy
_atom_site_fract_x
_atom_site_fract_y
_atom_site_fract_z
_atom_site_U_iso_or_equiv
_atom_site_thermal_displace_type
_atom_site_calc_flag
_atom_site_refinement_flags
_atom_site_type_symbol
O1W 1 0.2154(2) 0.9548(2) 0.58429(13) 0.0534(4) Uani d . O
H1W 1 0.1717(2) 1.0617(2) 0.60050(13) 0.071(2) Uiso d R H
H2W 1 0.1621(2) 0.8760(2) 0.64050(13) 0.071(2) Uiso d R H
N1A 1 0.0136(2) -0.2221(2) 0.11098(14) 0.0423(4) Uani d . N
H1A 1 -0.0361(2) -0.2541(2) 0.05853(14) 0.071(2) Uiso calc R H
C2A 1 -0.0813(3) -0.2290(3) 0.2189(2) 0.0461(5) Uani d . C
H2A 1 -0.2008(3) -0.2645(3) 0.2300(2) 0.071(2) Uiso calc R H
N3A 1 -0.0237(2) -0.1912(2) 0.31052(15) 0.0469(4) Uani d . N
C4A 1 0.2595(2) -0.1223(2) 0.1758(2) 0.0392(4) Uani d . C
C5A 1 0.1497(3) -0.1397(2) 0.2845(2) 0.0403(4) Uani d . C
C6A 1 0.1864(2) -0.1657(2) 0.0832(2) 0.0382(4) Uani d . C
N7A 1 0.2543(2) -0.0926(2) 0.35785(15) 0.0476(4) Uani d . N
H7A 1 0.2230(2) -0.0909(2) 0.43176(15) 0.071(2) Uiso calc R H
C8A 1 0.4167(3) -0.0493(3) 0.2919(2) 0.0492(5) Uani d . C
H8A 1 0.5120(3) -0.0122(3) 0.3223(2) 0.071(2) Uiso calc R H
N9A 1 0.4282(2) -0.0643(2) 0.1809(2) 0.0479(4) Uani d . N
N10A 1 0.2723(2) -0.1554(2) -0.02589(15) 0.0495(4) Uani d . N
H10A 1 0.2188(2) -0.1843(2) -0.07842(15) 0.071(2) Uiso calc R H
H10B 1 0.3818(2) -0.1198(2) -0.04439(15) 0.071(2) Uiso calc R H
O1B 1 0.1630(2) 0.3297(2) 0.02577(13) 0.0604(4) Uani d . O
O2B 1 -0.0521(2) 0.2508(2) 0.18216(13) 0.0555(4) Uani d . O
C7B 1 0.0965(3) 0.3111(2) 0.1376(2) 0.0432(4) Uani d . C
C1B 1 0.2191(3) 0.3647(2) 0.2128(2) 0.0415(4) Uani d . C
C2B 1 0.1621(3) 0.3831(3) 0.3265(2) 0.0460(5) Uani d . C
F2B 1 -0.0164(2) 0.3634(2) 0.37031(12) 0.0683(4) Uani d . F
C3B 1 0.2781(3) 0.4251(3) 0.3967(2) 0.0611(6) Uani d . C
H3B 1 0.2352(3) 0.4362(3) 0.4725(2) 0.071(2) Uiso calc R H
C4B 1 0.4594(3) 0.4506(3) 0.3535(2) 0.0668(7) Uani d . C
H4B 1 0.5401(3) 0.4779(3) 0.4009(2) 0.071(2) Uiso calc R H
C5B 1 0.5217(3) 0.4359(3) 0.2402(2) 0.0609(6) Uani d . C
H5B 1 0.6437(3) 0.4548(3) 0.2104(2) 0.071(2) Uiso calc R H
C6B 1 0.4023(3) 0.3933(3) 0.1724(2) 0.0493(5) Uani d . C
H6B 1 0.4456(3) 0.3832(3) 0.0963(2) 0.071(2) Uiso calc R H

loop_
_atom_type_symbol
_atom_type_description
_atom_type_scat_dispersion_real
_atom_type_scat_dispersion_imag
_atom_type_scat_source
C C 0.0033 0.0016 'International Tables Vol C Tables 4.2.6.8 and 6.1.1.4'
H H 0.0000 0.0000 'International Tables Vol C Tables 4.2.6.8 and 6.1.1.4'
O O 0.0106 0.0060 'International Tables Vol C Tables 4.2.6.8 and 6.1.1.4'
F F 0.0171 0.0103 'International Tables Vol C Tables 4.2.6.8 and 6.1.1.4'
N N 0.0061 0.0033 'International Tables Vol C Tables 4.2.6.8 and 6.1.1.4'

loop_
_geom_angle_atom_site_label_1
_geom_angle_atom_site_label_2
_geom_angle_atom_site_label_3
_geom_angle
_geom_angle_publ_flag
H1W O1W H2W 105.5 ?
C2A N1A C6A 121.2(2) yes
C2A N1A H1A 119.38(11) ?
C6A N1A H1A 119.38(10) ?
N3A C2A N1A 127.1(2) yes
N3A C2A H2A 116.46(11) ?
N1A C2A H2A 116.46(11) ?
C2A N3A C5A 111.7(2) yes
N9A C4A C5A 111.0(2) yes
N9A C4A C6A 131.5(2) yes
C5A C4A C6A 117.5(2) yes
N3A C5A N7A 128.0(2) yes
N3A C5A C4A 126.8(2) yes
N7A C5A C4A 105.2(2) yes
N10A C6A N1A 119.3(2) ?
N10A C6A C4A 125.1(2) yes
N1A C6A C4A 115.6(2) yes
C8A N7A C5A 106.6(2) yes
C8A N7A H7A 126.69(11) ?
C5A N7A H7A 126.69(10) ?
N9A C8A N7A 114.0(2) yes
N9A C8A H8A 122.98(11) ?
N7A C8A H8A 122.98(11) ?
C8A N9A C4A 103.2(2) yes
C6A N10A H10A 120.00(11) ?
C6A N10A H10B 120.00(11) ?
H10A N10A H10B 120.0 no
O2B C7B O1B 123.9(2) yes
O2B C7B C1B 121.9(2) yes
O1B C7B C1B 114.2(2) yes
C6B C1B C2B 116.2(2) yes
C6B C1B C7B 120.2(2) yes
C2B C1B C7B 123.6(2) yes
F2B C2B C3B 117.3(2) yes
F2B C2B C1B 119.9(2) yes
C3B C2B C1B 122.8(2) yes
C2B C3B C4B 119.0(2) yes
C2B C3B H3B 120.51(12) ?
C4B C3B H3B 120.51(13) ?
C3B C4B C5B 120.3(2) yes
C3B C4B H4B 119.87(13) ?
C5B C4B H4B 119.87(14) ?
C6B C5B C4B 119.3(2) yes
C6B C5B H5B 120.34(13) ?
C4B C5B H5B 120.34(14) ?
C5B C6B C1B 122.4(2) yes
C5B C6B H6B 118.78(13) ?
C1B C6B H6B 118.78(11) ?

loop_
_geom_bond_atom_site_label_1
_geom_bond_atom_site_label_2
_geom_bond_site_symmetry_2
_geom_bond_distance
_geom_bond_publ_flag
O1W H1W . 1.01 ?
O1W H2W . 0.83 ?
N1A C2A . 1.344(2) yes
N1A C6A . 1.358(2) yes
N1A H1A . 0.86 ?
C2A N3A . 1.313(3) yes
C2A H2A . 0.93 ?
N3A C5A . 1.347(2) yes
C4A N9A . 1.379(2) yes
C4A C5A . 1.384(2) yes
C4A C6A . 1.400(3) yes
C5A N7A . 1.362(2) yes
C6A N10A . 1.320(2) yes
N7A C8A . 1.349(3) yes
N7A H7A . 0.86 ?
C8A N9A . 1.314(3) yes
C8A H8A . 0.93 ?
N10A H10A . 0.86 ?
N10A H10B . 0.86 ?
O1B C7B . 1.283(2) yes
O2B C7B . 1.227(2) yes
C7B C1B . 1.495(3) yes
C1B C6B . 1.387(3) yes
C1B C2B . 1.389(3) yes
C2B F2B . 1.354(2) yes
C2B C3B . 1.367(3) yes
C3B C4B . 1.376(3) yes
C3B H3B . 0.93 ?
C4B C5B . 1.379(3) yes
C4B H4B . 0.93 ?
C5B C6B . 1.367(3) yes
C5B H5B . 0.93 ?
C6B H6B . 0.93 ?

loop_
_geom_contact_atom_site_label_1
_geom_contact_atom_site_label_2
_geom_contact_distance
_geom_contact_site_symmetry_2
_geom_contact_publ_flag
N1A O1B 2.560(2) 2_555 yes
N7A O1W 2.751(2) 1_545 yes
O1W O2B 2.805(2) 2_566 yes
O1W N3A 2.895(2) 2_566 yes
N10A O2B 2.867(2) 2_555 yes
N10A N9A 2.994(2) 2_655 yes

loop_
_cod_related_entry_id
_cod_related_entry_database
_cod_related_entry_code
1 ChemSpider 21137808
